data_4303554
loop_
_publ_author_name
'Fabienne Gschwind'
'Olha Sereda'
'Katharina M. Fromm'

_publ_section_title
;
Multitopic Ligand Design: A Concept for Single-Source Precursors
;
_journal_name_full 'Inorganic Chemistry'
_journal_page_first 10535
_journal_page_last 10547
_journal_paper_doi 10.1021/ic9009064
_journal_volume 48
_journal_year 2009
_chemical_formula_moiety 'C20 H24 N2 O7'
_chemical_formula_sum 'C20 H24 N2 O7'
_chemical_formula_weight 404.41
_chemical_name_common 'nicotinic acid tetraethylene glycol'
_chemical_name_systematic
; 
 ? 
;
_space_group_IT_number 43
_symmetry_cell_setting orthorhombic
_symmetry_space_group_name_Hall 'F 2 -2d'
_symmetry_space_group_name_H-M 'F d d 2'
_atom_sites_solution_hydrogens geom
_atom_sites_solution_primary direct
_atom_sites_solution_secondary difmap
_audit_creation_method SHELXL-97
_cell_angle_alpha 90.00
_cell_angle_beta 90.00
_cell_angle_gamma 90.00
_cell_formula_units_Z 8
_cell_length_a 24.445(5)
_cell_length_b 36.787(7)
_cell_length_c 4.5773(9)
_cell_measurement_temperature 200(2)
_cell_volume 4116.2(14)
_computing_cell_refinement Xred
_computing_data_collection Stoe
_computing_data_reduction Xred
_computing_molecular_graphics Diamond
_computing_publication_material Word
_computing_structure_refinement 'SHELXL-97 (Sheldrick, 1997)'
_computing_structure_solution 'SHELXS-97 (Sheldrick, 1990)'
_diffrn_ambient_temperature 200(2)
_diffrn_detector_area_resol_mean 6.67
_diffrn_measured_fraction_theta_full 0.992
_diffrn_measured_fraction_theta_max 0.992
_diffrn_measurement_device_type 'STOE IPDS 2'
_diffrn_measurement_method 'omega scan'
_diffrn_radiation_monochromator graphite
_diffrn_radiation_source 'fine-focus sealed tube'
_diffrn_radiation_type MoK\a
_diffrn_radiation_wavelength 0.71073
_diffrn_reflns_av_R_equivalents 0.0752
_diffrn_reflns_av_sigmaI/netI 0.0516
_diffrn_reflns_limit_h_max 26
_diffrn_reflns_limit_h_min -26
_diffrn_reflns_limit_k_max 38
_diffrn_reflns_limit_k_min -38
_diffrn_reflns_limit_l_max 4
_diffrn_reflns_limit_l_min -4
_diffrn_reflns_number 4254
_diffrn_reflns_theta_full 22.49
_diffrn_reflns_theta_max 22.49
_diffrn_reflns_theta_min 3.51
_exptl_absorpt_coefficient_mu 0.099
_exptl_crystal_colour colourless
_exptl_crystal_density_diffrn 1.305
_exptl_crystal_density_method 'not measured'
_exptl_crystal_description needle
_exptl_crystal_F_000 1712
_exptl_crystal_size_max 0.04
_exptl_crystal_size_mid 0.1
_exptl_crystal_size_min 0.3
_refine_diff_density_max 0.129
_refine_diff_density_min -0.139
_refine_diff_density_rms 0.036
_refine_ls_abs_structure_details 'Flack H D (1983), Acta Cryst. A39, 876-881'
_refine_ls_abs_structure_Flack 0(3)
_refine_ls_extinction_method none
_refine_ls_goodness_of_fit_ref 1.094
_refine_ls_hydrogen_treatment mixed
_refine_ls_matrix_type full
_refine_ls_number_parameters 132
_refine_ls_number_reflns 1269
_refine_ls_number_restraints 1
_refine_ls_restrained_S_all 1.094
_refine_ls_R_factor_all 0.0725
_refine_ls_R_factor_gt 0.0552
_refine_ls_shift/su_max 0.000
_refine_ls_shift/su_mean 0.000
_refine_ls_structure_factor_coef Fsqd
_refine_ls_weighting_details 'calc w=1/[\s^2^(Fo^2^)+(0.0592P)^2^+4.5986P] where P=(Fo^2^+2Fc^2^)/3'
_refine_ls_weighting_scheme calc
_refine_ls_wR_factor_gt 0.1227
_refine_ls_wR_factor_ref 0.1292
_reflns_number_gt 1040
_reflns_number_total 1269
_reflns_threshold_expression >2sigma(I)
_cod_data_source_file ic9009064_si_001_5.cif
_cod_data_source_block ntg
_cod_depositor_comments
;

2020-12-03
Z value and formula fixed to values more according to usual
chemical conventions.                 miguel
;
_cod_original_formula_sum 'C40 H48 N4 O14'
_cod_original_formula_weight 808.82
_cod_original_formula_moiety 'C10 H22 N O4'
_cod_original_formula_units_Z 4
_cod_database_code 4303554

loop_
_symmetry_equiv_pos_as_xyz
'x, y, z'
'-x, -y, z'
'x+1/4, -y+1/4, z+1/4'
'-x+1/4, y+1/4, z+1/4'
'x, y+1/2, z+1/2'
'-x, -y+1/2, z+1/2'
'x+1/4, -y+3/4, z+3/4'
'-x+1/4, y+3/4, z+3/4'
'x+1/2, y, z+1/2'
'-x+1/2, -y, z+1/2'
'x+3/4, -y+1/4, z+3/4'
'-x+3/4, y+1/4, z+3/4'
'x+1/2, y+1/2, z'
'-x+1/2, -y+1/2, z'
'x+3/4, -y+3/4, z+1/4'
'-x+3/4, y+3/4, z+1/4'

loop_
_atom_site_label
_atom_site_type_symbol
_atom_site_fract_x
_atom_site_fract_y
_atom_site_fract_z
_atom_site_U_iso_or_equiv
_atom_site_adp_type
_atom_site_occupancy
_atom_site_symmetry_multiplicity
_atom_site_calc_flag
_atom_site_refinement_flags
_atom_site_disorder_assembly
_atom_site_disorder_group
C5 C 0.2885(2) 0.12730(13) 0.6190(11) 0.0704(14) Uani 1 1 d . . .
H5 H 0.3242 0.1223 0.5478 0.084 Uiso 1 1 calc R . .
C2 C 0.1948(2) 0.11123(13) 0.6433(11) 0.0721(15) Uani 1 1 d . . .
H2 H 0.1646 0.0961 0.5942 0.087 Uiso 1 1 calc R . .
N1 N 0.2828(2) 0.15531(12) 0.7945(12) 0.0933(15) Uani 1 1 d . . .
C3 C 0.1884(3) 0.14016(16) 0.8273(13) 0.0876(18) Uani 1 1 d . . .
H3 H 0.1534 0.1455 0.9073 0.105 Uiso 1 1 calc R . .
C4 C 0.2324(3) 0.16154(15) 0.8963(13) 0.091(2) Uani 1 1 d . . .
H4 H 0.2269 0.1817 1.0223 0.109 Uiso 1 1 calc R . .
C8 C 0.33567(19) 0.00873(11) 0.1931(11) 0.0615(13) Uani 1 1 d . . .
H8A H 0.3065 0.0018 0.3326 0.074 Uiso 1 1 calc R . .
H8B H 0.3408 -0.0116 0.0540 0.074 Uiso 1 1 calc R . .
C1 C 0.24673(17) 0.10453(11) 0.5295(10) 0.0513(10) Uani 1 1 d . . .
C6 C 0.25506(19) 0.07356(11) 0.3245(9) 0.0524(12) Uani 1 1 d . . .
O3 O 0.38502(12) 0.01534(7) 0.3458(6) 0.0589(9) Uani 1 1 d . . .
C10 C 0.4542(2) -0.00846(14) 0.6576(11) 0.0760(15) Uani 1 1 d . . .
H10A H 0.4454 0.0125 0.7854 0.091 Uiso 1 1 calc R . .
H10B H 0.4627 -0.0296 0.7832 0.091 Uiso 1 1 calc R . .
O2 O 0.30616(11) 0.07155(7) 0.2276(6) 0.0570(8) Uani 1 1 d . . .
O1 O 0.21972(14) 0.05252(9) 0.2541(9) 0.0808(11) Uani 1 1 d . . .
C9 C 0.4064(2) -0.01697(12) 0.4664(11) 0.0666(13) Uani 1 1 d . . .
H9A H 0.4180 -0.0335 0.3074 0.080 Uiso 1 1 calc R . .
H9B H 0.3778 -0.0294 0.5821 0.080 Uiso 1 1 calc R . .
C7 C 0.31946(19) 0.04180(12) 0.0334(10) 0.0640(13) Uani 1 1 d . . .
H7A H 0.3497 0.0493 -0.0970 0.077 Uiso 1 1 calc R . .
H7B H 0.2873 0.0363 -0.0903 0.077 Uiso 1 1 calc R . .
O4 O 0.5000 0.0000 0.4795(9) 0.0609(12) Uani 1 2 d S . .

loop_
_atom_site_aniso_label
_atom_site_aniso_U_11
_atom_site_aniso_U_22
_atom_site_aniso_U_33
_atom_site_aniso_U_23
_atom_site_aniso_U_13
_atom_site_aniso_U_12
C5 0.063(3) 0.064(3) 0.084(4) -0.011(3) 0.008(3) -0.003(3)
C2 0.056(3) 0.076(3) 0.084(4) 0.022(3) 0.006(3) 0.011(3)
N1 0.103(4) 0.075(3) 0.102(4) -0.024(3) 0.014(3) -0.002(3)
C3 0.084(4) 0.087(4) 0.091(4) 0.020(4) 0.036(4) 0.039(3)
C4 0.122(6) 0.065(3) 0.085(4) 0.003(3) 0.014(4) 0.022(4)
C8 0.055(3) 0.060(3) 0.070(3) -0.018(2) 0.002(2) -0.005(2)
C1 0.048(3) 0.052(2) 0.054(3) 0.014(2) -0.001(2) 0.007(2)
C6 0.049(3) 0.060(3) 0.048(3) 0.012(2) 0.002(2) -0.002(2)
O3 0.0495(19) 0.0550(16) 0.072(2) -0.0029(15) -0.0028(16) 0.0025(14)
C10 0.075(4) 0.093(3) 0.060(3) 0.021(3) 0.018(3) 0.023(3)
O2 0.0440(18) 0.0610(17) 0.066(2) -0.0087(16) 0.0053(15) -0.0025(13)
O1 0.051(2) 0.093(2) 0.098(3) -0.013(2) -0.0036(19) -0.0292(18)
C9 0.061(3) 0.068(3) 0.071(3) 0.015(3) 0.023(3) 0.006(2)
C7 0.061(3) 0.071(3) 0.060(3) -0.006(3) 0.006(3) -0.004(2)
O4 0.051(3) 0.082(3) 0.050(3) 0.000 0.000 0.009(2)

loop_
_atom_type_symbol
_atom_type_description
_atom_type_scat_dispersion_real
_atom_type_scat_dispersion_imag
_atom_type_scat_source
C C 0.0033 0.0016 'International Tables Vol C Tables 4.2.6.8 and 6.1.1.4'
H H 0.0000 0.0000 'International Tables Vol C Tables 4.2.6.8 and 6.1.1.4'
N N 0.0061 0.0033 'International Tables Vol C Tables 4.2.6.8 and 6.1.1.4'
O O 0.0106 0.0060 'International Tables Vol C Tables 4.2.6.8 and 6.1.1.4'

loop_
_geom_angle_atom_site_label_1
_geom_angle_atom_site_label_2
_geom_angle_atom_site_label_3
_geom_angle
_geom_angle_site_symmetry_1
_geom_angle_site_symmetry_3
_geom_angle_publ_flag
N1 C5 C1 125.3(5) . . ?
N1 C5 H5 117.4 . . ?
C1 C5 H5 117.4 . . ?
C3 C2 C1 118.2(5) . . ?
C3 C2 H2 120.9 . . ?
C1 C2 H2 120.9 . . ?
C5 N1 C4 116.4(5) . . ?
C2 C3 C4 120.0(5) . . ?
C2 C3 H3 120.0 . . ?
C4 C3 H3 120.0 . . ?
N1 C4 C3 123.0(5) . . ?
N1 C4 H4 118.5 . . ?
C3 C4 H4 118.5 . . ?
O3 C8 C7 109.4(3) . . ?
O3 C8 H8A 109.8 . . ?
C7 C8 H8A 109.8 . . ?
O3 C8 H8B 109.8 . . ?
C7 C8 H8B 109.8 . . ?
H8A C8 H8B 108.2 . . ?
C5 C1 C2 117.1(4) . . ?
C5 C1 C6 123.3(4) . . ?
C2 C1 C6 119.6(4) . . ?
O1 C6 O2 123.4(4) . . ?
O1 C6 C1 124.2(4) . . ?
O2 C6 C1 112.4(4) . . ?
C9 O3 C8 111.4(3) . . ?
O4 C10 C9 109.0(4) . . ?
O4 C10 H10A 109.9 . . ?
C9 C10 H10A 109.9 . . ?
O4 C10 H10B 109.9 . . ?
C9 C10 H10B 109.9 . . ?
H10A C10 H10B 108.3 . . ?
C6 O2 C7 117.3(3) . . ?
O3 C9 C10 110.0(4) . . ?
O3 C9 H9A 109.7 . . ?
C10 C9 H9A 109.7 . . ?
O3 C9 H9B 109.7 . . ?
C10 C9 H9B 109.7 . . ?
H9A C9 H9B 108.2 . . ?
O2 C7 C8 112.3(4) . . ?
O2 C7 H7A 109.1 . . ?
C8 C7 H7A 109.1 . . ?
O2 C7 H7B 109.1 . . ?
C8 C7 H7B 109.1 . . ?
H7A C7 H7B 107.9 . . ?
C10 O4 C10 109.9(5) 2_655 . ?

loop_
_geom_bond_atom_site_label_1
_geom_bond_atom_site_label_2
_geom_bond_distance
_geom_bond_site_symmetry_2
_geom_bond_publ_flag
C5 N1 1.314(6) . ?
C5 C1 1.383(6) . ?
C5 H5 0.9500 . ?
C2 C3 1.366(8) . ?
C2 C1 1.395(6) . ?
C2 H2 0.9500 . ?
N1 C4 1.338(7) . ?
C3 C4 1.370(8) . ?
C3 H3 0.9500 . ?
C4 H4 0.9500 . ?
C8 O3 1.415(5) . ?
C8 C7 1.474(6) . ?
C8 H8A 0.9900 . ?
C8 H8B 0.9900 . ?
C1 C6 1.490(6) . ?
C6 O1 1.204(5) . ?
C6 O2 1.328(5) . ?
O3 C9 1.411(5) . ?
C10 O4 1.420(5) . ?
C10 C9 1.493(7) . ?
C10 H10A 0.9900 . ?
C10 H10B 0.9900 . ?
O2 C7 1.447(5) . ?
C9 H9A 0.9900 . ?
C9 H9B 0.9900 . ?
C7 H7A 0.9900 . ?
C7 H7B 0.9900 . ?
O4 C10 1.420(5) 2_655 ?

loop_
_geom_torsion_atom_site_label_1
_geom_torsion_atom_site_label_2
_geom_torsion_atom_site_label_3
_geom_torsion_atom_site_label_4
_geom_torsion
_geom_torsion_site_symmetry_1
_geom_torsion_site_symmetry_2
_geom_torsion_site_symmetry_3
_geom_torsion_site_symmetry_4
_geom_torsion_publ_flag
C1 C5 N1 C4 1.1(8) . . . . ?
C1 C2 C3 C4 -0.3(8) . . . . ?
C5 N1 C4 C3 0.6(9) . . . . ?
C2 C3 C4 N1 -0.9(9) . . . . ?
N1 C5 C1 C2 -2.3(7) . . . . ?
N1 C5 C1 C6 178.6(5) . . . . ?
C3 C2 C1 C5 1.8(6) . . . . ?
C3 C2 C1 C6 -179.1(4) . . . . ?
C5 C1 C6 O1 176.6(5) . . . . ?
C2 C1 C6 O1 -2.4(6) . . . . ?
C5 C1 C6 O2 -3.2(6) . . . . ?
C2 C1 C6 O2 177.8(4) . . . . ?
C7 C8 O3 C9 -171.2(4) . . . . ?
O1 C6 O2 C7 -1.6(6) . . . . ?
C1 C6 O2 C7 178.2(3) . . . . ?
C8 O3 C9 C10 -172.7(4) . . . . ?
O4 C10 C9 O3 -75.1(5) . . . . ?
C6 O2 C7 C8 -87.1(5) . . . . ?
O3 C8 C7 O2 -65.0(5) . . . . ?
C9 C10 O4 C10 179.6(5) . . . 2_655 ?
